data_7232446
loop_
_publ_author_name
'Mo, Zong-Wen'
'Huang, Ning-Yu'
'Wang, Chao'
'Ye, Zi-Ming'
'Zhou, Hao-Long'
'Zhou, Dong-Dong'
'Lin, Rui-Biao'
'Chen, Xiao-Ming'
'Zhang, Jie-Peng'

_publ_section_title
;
 Single-side and double-side swing behaviours of a flexible porous
 coordination polymer with a rhombic-lattice structure
;
_journal_issue 12
_journal_name_full CrystEngComm
_journal_page_first 1872
_journal_paper_doi 10.1039/C9CE00227H
_journal_volume 21
_journal_year 2019
_chemical_formula_moiety 'C24 H16 N6 O4 Zn2'
_chemical_formula_sum 'C24 H16 N6 O4 Zn2'
_chemical_formula_weight 583.17
_space_group_crystal_system orthorhombic
_space_group_IT_number 56
_space_group_name_Hall '-P 2ab 2ac'
_space_group_name_H-M_alt 'P c c n'
_symmetry_space_group_name_Hall '-P 2ab 2ac'
_symmetry_space_group_name_H-M 'P c c n'
_atom_sites_solution_hydrogens geom
_audit_creation_date 2018-12-04
_audit_creation_method
;
Olex2 1.2
(compiled 2017.08.10 svn.r3458 for OlexSys, GUI svn.r5381)
;
_audit_update_record
;
2018-12-04 deposited with the CCDC.    2019-02-22 downloaded from the CCDC.
;
_cell_angle_alpha 90
_cell_angle_beta 90
_cell_angle_gamma 90
_cell_formula_units_Z 8
_cell_length_a 14.8436(5)
_cell_length_b 27.5747(8)
_cell_length_c 16.3246(5)
_cell_measurement_reflns_used 2339
_cell_measurement_temperature 200.00(14)
_cell_measurement_theta_max 61.9860
_cell_measurement_theta_min 4.3170
_cell_volume 6681.8(4)
_computing_cell_refinement
;
CrysAlisPro, Agilent Technologies,
Version 1.171.37.35 (release 13-08-2014 CrysAlis171 .NET)
(compiled Aug 13 2014,18:06:01)
;
_computing_data_collection
;
CrysAlisPro, Agilent Technologies,
Version 1.171.37.35 (release 13-08-2014 CrysAlis171 .NET)
(compiled Aug 13 2014,18:06:01)
;
_computing_data_reduction
;
CrysAlisPro, Agilent Technologies,
Version 1.171.37.35 (release 13-08-2014 CrysAlis171 .NET)
(compiled Aug 13 2014,18:06:01)
;
_computing_molecular_graphics 'Olex2 (Dolomanov et al., 2009)'
_computing_publication_material 'Olex2 (Dolomanov et al., 2009)'
_computing_structure_refinement 'ShelXL (Sheldrick, 2015)'
_diffrn_ambient_environment N~2~
_diffrn_ambient_temperature 200.00(14)
_diffrn_detector 'CCD plate'
_diffrn_detector_area_resol_mean 16.0855
_diffrn_detector_type Sapphire3
_diffrn_measured_fraction_theta_full 0.863
_diffrn_measured_fraction_theta_max 0.982
_diffrn_measurement_details
;
#__ type_ start__ end____ width___ exp.time_
  1 omega  -96.00  -57.00   1.0000   35.0000
omega____ theta____ kappa____ phi______ frames
    -      -34.3979 -178.0000  -60.0000 39

#__ type_ start__ end____ width___ exp.time_
  2 omega  -35.00   74.00   1.0000   35.0000
omega____ theta____ kappa____ phi______ frames
    -       34.3979  -19.0000   60.0000 109

#__ type_ start__ end____ width___ exp.time_
  3 omega   85.00  121.00   1.0000  100.0000
omega____ theta____ kappa____ phi______ frames
    -       90.5000  -77.0000 -180.0000 36

#__ type_ start__ end____ width___ exp.time_
  4 omega   33.00   59.00   1.0000  100.0000
omega____ theta____ kappa____ phi______ frames
    -       90.5000  -77.0000 -180.0000 26

#__ type_ start__ end____ width___ exp.time_
  5 omega   70.00  139.00   1.0000  100.0000
omega____ theta____ kappa____ phi______ frames
    -       90.5000   61.0000 -120.0000 69

#__ type_ start__ end____ width___ exp.time_
  6 omega   22.00   95.00   1.0000  100.0000
omega____ theta____ kappa____ phi______ frames
    -       90.5000  -61.0000  -90.0000 73

#__ type_ start__ end____ width___ exp.time_
  7 omega   79.00  159.00   1.0000  100.0000
omega____ theta____ kappa____ phi______ frames
    -       90.5000  111.0000  -30.0000 80
;
_diffrn_measurement_device 'four-circle diffractometer'
_diffrn_measurement_device_type 'Xcalibur, Sapphire3, Gemini ultra'
_diffrn_measurement_method '\w scans'
_diffrn_orient_matrix_UB_11 0.0661036000
_diffrn_orient_matrix_UB_12 0.0001423000
_diffrn_orient_matrix_UB_13 0.0726348000
_diffrn_orient_matrix_UB_21 0.0015452000
_diffrn_orient_matrix_UB_22 0.0558979000
_diffrn_orient_matrix_UB_23 -0.0015208000
_diffrn_orient_matrix_UB_31 -0.0799922000
_diffrn_orient_matrix_UB_32 0.0011582000
_diffrn_orient_matrix_UB_33 0.0601272000
_diffrn_radiation_monochromator mirror
_diffrn_radiation_probe x-ray
_diffrn_radiation_type CuK\a
_diffrn_radiation_wavelength 1.54184
_diffrn_reflns_av_R_equivalents 0.0474
_diffrn_reflns_av_unetI/netI 0.0628
_diffrn_reflns_Laue_measured_fraction_full 0.863
_diffrn_reflns_Laue_measured_fraction_max 0.982
_diffrn_reflns_limit_h_max 15
_diffrn_reflns_limit_h_min -17
_diffrn_reflns_limit_k_max 31
_diffrn_reflns_limit_k_min -29
_diffrn_reflns_limit_l_max 18
_diffrn_reflns_limit_l_min -17
_diffrn_reflns_number 12381
_diffrn_reflns_point_group_measured_fraction_full 0.863
_diffrn_reflns_point_group_measured_fraction_max 0.982
_diffrn_reflns_theta_full 67.684
_diffrn_reflns_theta_max 62.501
_diffrn_reflns_theta_min 4.333
_diffrn_source 'sealed X-ray tube'
_diffrn_source_type 'Enhance Ultra (Cu) X-ray Source'
_exptl_absorpt_coefficient_mu 2.036
_exptl_absorpt_correction_T_max 1.00000
_exptl_absorpt_correction_T_min 0.99073
_exptl_absorpt_correction_type multi-scan
_exptl_absorpt_process_details
;
CrysAlisPro, Agilent Technologies,
Version 1.171.37.35 (release 13-08-2014 CrysAlis171 .NET)
(compiled Aug 13 2014,18:06:01)
Empirical absorption correction using spherical harmonics,
 implemented in SCALE3 ABSPACK scaling algorithm.
;
_exptl_crystal_density_diffrn 1.159
_exptl_crystal_F_000 2352
_platon_squeeze_details
;
;
_refine_diff_density_max 1.738
_refine_diff_density_min -0.920
_refine_diff_density_rms 0.103
_refine_ls_extinction_method none
_refine_ls_goodness_of_fit_ref 1.085
_refine_ls_hydrogen_treatment constr
_refine_ls_matrix_type full
_refine_ls_number_parameters 301
_refine_ls_number_reflns 5231
_refine_ls_number_restraints 0
_refine_ls_restrained_S_all 1.085
_refine_ls_R_factor_all 0.0851
_refine_ls_R_factor_gt 0.0656
_refine_ls_shift/su_max 0.001
_refine_ls_shift/su_mean 0.000
_refine_ls_structure_factor_coef Fsqd
_refine_ls_weighting_details
;
 w=1/[\s^2^(Fo^2^)+(0.1033P)^2^+3.1061P]
 where P=(Fo^2^+2Fc^2^)/3
;
_refine_ls_weighting_scheme calc
_refine_ls_wR_factor_gt 0.1785
_refine_ls_wR_factor_ref 0.1919
_reflns_Friedel_coverage 0.000
_reflns_number_gt 3778
_reflns_number_total 5231
_reflns_threshold_expression 'I > 2\s(I)'
_cod_data_source_file c9ce00227h2.cif
_cod_data_source_block 2
_cod_depositor_comments 'Adding full bibliography for 7232446--7232448.cif.'
_cod_database_code 7232446
_shelxl_version_number 2013-2
_chemical_oxdiff_formula 'Zn1 N3 O4 C15 H10'
_shelx_space_group_comment
;
The symmetry employed for this shelxl refinement is uniquely defined
by the following loop, which should always be used as a source of
symmetry information in preference to the above space-group names.
They are only intended as comments.
;
_reflns_odcompleteness_completeness 87.61
_reflns_odcompleteness_iscentric 1
_reflns_odcompleteness_theta 66.97
_olex2_refinement_description
;
1. Fixed Uiso
 At 1.2 times of:
  All C(H) groups
2. Uiso/Uaniso restraints and constraints
Uanis(O2) = Uanis(C17) = Uanis(O1)
Uanis(O4) = Uanis(C18) = Uanis(O3)
3.a Aromatic/amide H refined with riding coordinates:
 C1(H1), C3(H3), C4(H4), C5(H5), C7(H7), C8(H8), C9(H9), C11(H11), C12(H12),
 C13(H13), C15(H15), C16(H16), C20(H20), C21(H21), C23(H23), C24(H24)
;
_ins_header
;
TITL abs in Pccn 
REM Pccn (#56, found as Pbnb in a-cb setting)
CELL 1.54184  14.843648  27.574693  16.324617  90.0000  90.0000  90.0000
ZERR    4.00   0.000504   0.000769   0.000490   0.0000   0.0000   0.0000
LATT  1
SYMM -x+1/2,-y+1/2, z 
SYMM -x, y+1/2,-z+1/2 
SYMM  x+1/2,-y,-z+1/2 
SFAC C H N O Zn
UNIT 60.00 40.00 12.00 16.00 4.00
TREF
HKLF 4
END
;
_olex2_submission_special_instructions 'No special instructions were received'

loop_
_space_group_symop_operation_xyz
'x, y, z'
'-x+1/2, -y+1/2, z'
'-x, y+1/2, -z+1/2'
'x+1/2, -y, -z+1/2'
'-x, -y, -z'
'x-1/2, y-1/2, -z'
'x, -y-1/2, z-1/2'
'-x-1/2, y, z-1/2'

loop_
_atom_site_label
_atom_site_type_symbol
_atom_site_fract_x
_atom_site_fract_y
_atom_site_fract_z
_atom_site_U_iso_or_equiv
_atom_site_adp_type
_atom_site_occupancy
_atom_site_site_symmetry_order
_atom_site_calc_flag
_atom_site_refinement_flags_posn
Zn1 Zn 0.45340(4) 0.39700(2) 0.17137(4) 0.0266(2) Uani 1 1 d .
Zn2 Zn 0.54651(4) 0.29141(2) 0.28463(4) 0.0269(2) Uani 1 1 d .
O1 O 0.4901(5) 0.4676(2) 0.1604(4) 0.0863(12) Uani 1 1 d .
O2 O 0.3494(5) 0.4709(2) 0.2045(4) 0.0863(12) Uani 1 1 d .
O3 O 0.5002(5) 0.72265(18) 0.1657(4) 0.0852(14) Uani 1 1 d .
O4 O 0.3942(5) 0.72056(18) 0.2549(4) 0.0852(14) Uani 1 1 d .
N4 N 0.4040(3) 0.36840(15) 0.2752(3) 0.0317(10) Uani 1 1 d .
N5 N 0.4270(3) 0.32391(15) 0.3057(3) 0.0305(10) Uani 1 1 d .
N6 N 0.1278(3) 0.38203(16) 0.5742(3) 0.0323(10) Uani 1 1 d .
N1 N 0.5671(3) 0.36264(16) 0.1450(3) 0.0330(10) Uani 1 1 d .
N2 N 0.6049(3) 0.32597(15) 0.1899(3) 0.0322(10) Uani 1 1 d .
N3 N 0.8740(3) 0.30920(17) -0.1165(3) 0.0352(11) Uani 1 1 d .
C1 C 0.3754(3) 0.3153(2) 0.3708(3) 0.0313(12) Uani 1 1 d .
H1 H 0.3775 0.2875 0.4030 0.038 Uiso 1 1 calc R
C2 C 0.3166(4) 0.35526(19) 0.3834(3) 0.0319(12) Uani 1 1 d .
C3 C 0.3392(4) 0.3866(2) 0.3205(3) 0.0333(12) Uani 1 1 d .
H3 H 0.3121 0.4165 0.3115 0.040 Uiso 1 1 calc R
C4 C 0.1636(4) 0.4174(2) 0.5294(4) 0.0382(14) Uani 1 1 d .
H4 H 0.1467 0.4492 0.5409 0.046 Uiso 1 1 calc R
C5 C 0.2245(4) 0.4096(2) 0.4667(4) 0.0411(14) Uani 1 1 d .
H5 H 0.2476 0.4357 0.4374 0.049 Uiso 1 1 calc R
C6 C 0.2507(4) 0.36322(19) 0.4479(3) 0.0307(12) Uani 1 1 d .
C7 C 0.2104(4) 0.3254(2) 0.4926(4) 0.0388(14) Uani 1 1 d .
H7 H 0.2240 0.2932 0.4807 0.047 Uiso 1 1 calc R
C8 C 0.1506(4) 0.33653(19) 0.5541(4) 0.0370(13) Uani 1 1 d .
H8 H 0.1247 0.3112 0.5833 0.044 Uiso 1 1 calc R
C9 C 0.6787(4) 0.3116(2) 0.1503(3) 0.0338(13) Uani 1 1 d .
H9 H 0.7179 0.2878 0.1689 0.041 Uiso 1 1 calc R
C10 C 0.6892(4) 0.33703(19) 0.0777(3) 0.0307(12) Uani 1 1 d .
C11 C 0.6163(4) 0.3688(2) 0.0782(4) 0.0441(15) Uani 1 1 d .
H11 H 0.6039 0.3913 0.0373 0.053 Uiso 1 1 calc R
C12 C 0.8005(4) 0.3374(2) -0.1269(3) 0.0406(14) Uani 1 1 d .
H12 H 0.7893 0.3502 -0.1786 0.049 Uiso 1 1 calc R
C13 C 0.7425(4) 0.3478(2) -0.0655(4) 0.0448(15) Uani 1 1 d .
H13 H 0.6929 0.3676 -0.0759 0.054 Uiso 1 1 calc R
C14 C 0.7560(4) 0.32926(19) 0.0140(3) 0.0317(12) Uani 1 1 d .
C15 C 0.8337(4) 0.3013(2) 0.0243(3) 0.0366(13) Uani 1 1 d .
H15 H 0.8478 0.2889 0.0757 0.044 Uiso 1 1 calc R
C16 C 0.8898(4) 0.2919(2) -0.0419(4) 0.0380(14) Uani 1 1 d .
H16 H 0.9405 0.2727 -0.0336 0.046 Uiso 1 1 calc R
C17 C 0.4253(8) 0.4890(4) 0.1864(7) 0.0863(12) Uani 1 1 d .
C18 C 0.4458(7) 0.6988(3) 0.2081(7) 0.0852(14) Uani 1 1 d .
C19 C 0.4357(5) 0.5454(2) 0.1885(4) 0.0516(18) Uani 1 1 d .
C20 C 0.4920(5) 0.5719(2) 0.1377(5) 0.0542(18) Uani 1 1 d .
H20 H 0.5277 0.5560 0.0995 0.065 Uiso 1 1 calc R
C21 C 0.4953(4) 0.6218(2) 0.1436(4) 0.0490(16) Uani 1 1 d .
H21 H 0.5324 0.6394 0.1087 0.059 Uiso 1 1 calc R
C22 C 0.4435(4) 0.6455(2) 0.2014(4) 0.0410(14) Uani 1 1 d .
C23 C 0.3896(5) 0.6177(2) 0.2522(4) 0.0484(16) Uani 1 1 d .
H23 H 0.3562 0.6330 0.2928 0.058 Uiso 1 1 calc R
C24 C 0.3842(6) 0.5693(2) 0.2446(4) 0.0571(19) Uani 1 1 d .
H24 H 0.3450 0.5520 0.2779 0.069 Uiso 1 1 calc R

loop_
_atom_site_aniso_label
_atom_site_aniso_U_11
_atom_site_aniso_U_22
_atom_site_aniso_U_33
_atom_site_aniso_U_23
_atom_site_aniso_U_13
_atom_site_aniso_U_12
Zn1 0.0260(4) 0.0243(4) 0.0295(4) 0.0020(3) -0.0002(3) 0.0018(3)
Zn2 0.0273(4) 0.0256(4) 0.0277(4) 0.0018(3) 0.0006(3) 0.0016(3)
O1 0.099(3) 0.068(2) 0.091(3) -0.014(2) -0.022(3) -0.005(2)
O2 0.099(3) 0.068(2) 0.091(3) -0.014(2) -0.022(3) -0.005(2)
O3 0.112(4) 0.0340(19) 0.110(3) 0.0050(18) -0.041(3) 0.0129(19)
O4 0.112(4) 0.0340(19) 0.110(3) 0.0050(18) -0.041(3) 0.0129(19)
N4 0.029(2) 0.028(2) 0.037(2) 0.002(2) 0.003(2) 0.002(2)
N5 0.028(2) 0.027(2) 0.037(2) 0.004(2) -0.002(2) 0.0023(19)
N6 0.031(2) 0.029(2) 0.037(2) -0.002(2) 0.005(2) -0.0014(19)
N1 0.034(2) 0.030(2) 0.035(2) 0.006(2) 0.003(2) 0.010(2)
N2 0.036(2) 0.027(2) 0.033(2) 0.005(2) -0.002(2) 0.004(2)
N3 0.032(2) 0.040(3) 0.035(3) 0.001(2) 0.003(2) 0.005(2)
C1 0.027(3) 0.032(3) 0.036(3) 0.004(2) 0.007(2) 0.003(2)
C2 0.033(3) 0.029(3) 0.034(3) 0.001(2) 0.004(3) 0.003(2)
C3 0.032(3) 0.031(3) 0.037(3) 0.005(2) 0.004(3) 0.007(2)
C4 0.044(3) 0.023(3) 0.047(3) -0.006(3) 0.011(3) -0.001(3)
C5 0.049(4) 0.033(3) 0.041(3) 0.010(3) 0.020(3) -0.006(3)
C6 0.028(3) 0.033(3) 0.031(3) 0.002(2) -0.001(2) 0.002(2)
C7 0.041(3) 0.032(3) 0.044(3) 0.002(3) 0.014(3) 0.004(3)
C8 0.038(3) 0.027(3) 0.046(3) 0.005(2) 0.008(3) -0.004(2)
C9 0.030(3) 0.037(3) 0.034(3) 0.007(2) 0.009(3) 0.012(2)
C10 0.029(3) 0.033(3) 0.030(3) 0.004(2) -0.003(2) 0.006(2)
C11 0.042(3) 0.053(4) 0.037(3) 0.023(3) 0.011(3) 0.013(3)
C12 0.041(3) 0.054(4) 0.027(3) 0.009(3) 0.004(3) 0.016(3)
C13 0.033(3) 0.065(4) 0.037(3) 0.006(3) 0.002(3) 0.018(3)
C14 0.031(3) 0.034(3) 0.031(3) 0.002(2) 0.003(3) 0.006(2)
C15 0.040(3) 0.041(3) 0.029(3) 0.007(2) 0.005(3) 0.008(3)
C16 0.034(3) 0.041(3) 0.039(3) 0.007(3) 0.000(3) 0.009(3)
C17 0.099(3) 0.068(2) 0.091(3) -0.014(2) -0.022(3) -0.005(2)
C18 0.112(4) 0.0340(19) 0.110(3) 0.0050(18) -0.041(3) 0.0129(19)
C19 0.072(5) 0.030(3) 0.054(4) 0.003(3) -0.022(4) -0.001(3)
C20 0.058(4) 0.042(4) 0.063(4) -0.018(3) -0.002(4) 0.019(3)
C21 0.043(3) 0.049(4) 0.055(4) 0.008(3) 0.004(3) -0.007(3)
C22 0.039(3) 0.030(3) 0.054(4) -0.007(3) -0.014(3) 0.001(3)
C23 0.052(4) 0.046(4) 0.047(3) -0.010(3) 0.000(3) 0.008(3)
C24 0.080(5) 0.038(4) 0.054(4) 0.010(3) -0.001(4) -0.020(4)

loop_
_atom_type_symbol
_atom_type_description
_atom_type_scat_dispersion_real
_atom_type_scat_dispersion_imag
_atom_type_scat_source
C C 0.0181 0.0091 'International Tables Vol C Tables 4.2.6.8 and 6.1.1.4'
H H 0.0000 0.0000 'International Tables Vol C Tables 4.2.6.8 and 6.1.1.4'
N N 0.0311 0.0180 'International Tables Vol C Tables 4.2.6.8 and 6.1.1.4'
O O 0.0492 0.0322 'International Tables Vol C Tables 4.2.6.8 and 6.1.1.4'
Zn Zn -1.5491 0.6778 'International Tables Vol C Tables 4.2.6.8 and 6.1.1.4'

loop_
_geom_angle_atom_site_label_1
_geom_angle_atom_site_label_2
_geom_angle_atom_site_label_3
_geom_angle
_geom_angle_site_symmetry_1
_geom_angle_site_symmetry_3
O1 Zn1 N6 106.6(2) . 8_655
N4 Zn1 O1 123.3(2) . .
N4 Zn1 N6 111.24(19) . 8_655
N1 Zn1 O1 102.2(3) . .
N1 Zn1 N4 107.84(18) . .
N1 Zn1 N6 103.76(19) . 8_655
O3 Zn2 O4 58.1(3) 3_645 3_645
O3 Zn2 C18 29.2(3) 3_645 3_645
O4 Zn2 C18 28.9(3) 3_645 3_645
N5 Zn2 O3 92.5(2) . 3_645
N5 Zn2 O4 141.5(2) . 3_645
N5 Zn2 N3 105.34(19) . 8_756
N5 Zn2 C18 118.4(3) . 3_645
N2 Zn2 O3 146.8(2) . 3_645
N2 Zn2 O4 91.3(2) . 3_645
N2 Zn2 N5 107.42(18) . .
N2 Zn2 N3 104.04(19) . 8_756
N2 Zn2 C18 119.3(3) . 3_645
N3 Zn2 O3 95.6(2) 8_756 3_645
N3 Zn2 O4 102.1(2) 8_756 3_645
N3 Zn2 C18 100.1(3) 8_756 3_645
C17 O1 Zn1 102.9(7) . .
C18 O3 Zn2 92.6(6) . 3_655
C18 O4 Zn2 90.1(6) . 3_655
N5 N4 Zn1 124.6(3) . .
C3 N4 Zn1 126.4(4) . .
C3 N4 N5 108.7(4) . .
N4 N5 Zn2 123.8(3) . .
C1 N5 Zn2 124.3(4) . .
C1 N5 N4 107.8(4) . .
C4 N6 Zn1 121.1(4) . 8_656
C4 N6 C8 116.8(5) . .
C8 N6 Zn1 122.1(4) . 8_656
N2 N1 Zn1 125.9(3) . .
C11 N1 Zn1 126.0(4) . .
C11 N1 N2 108.0(4) . .
N1 N2 Zn2 125.8(3) . .
C9 N2 Zn2 125.9(4) . .
C9 N2 N1 107.2(4) . .
C12 N3 Zn2 120.1(4) . 8_755
C16 N3 Zn2 122.1(4) . 8_755
C16 N3 C12 117.7(5) . .
N5 C1 H1 125.3 . .
N5 C1 C2 109.4(5) . .
C2 C1 H1 125.3 . .
C1 C2 C6 129.5(5) . .
C3 C2 C1 103.2(5) . .
C3 C2 C6 127.3(5) . .
N4 C3 C2 110.9(5) . .
N4 C3 H3 124.5 . .
C2 C3 H3 124.5 . .
N6 C4 H4 118.2 . .
N6 C4 C5 123.6(5) . .
C5 C4 H4 118.2 . .
C4 C5 H5 120.1 . .
C6 C5 C4 119.7(5) . .
C6 C5 H5 120.1 . .
C5 C6 C2 119.6(5) . .
C5 C6 C7 117.1(5) . .
C7 C6 C2 123.3(5) . .
C6 C7 H7 120.4 . .
C8 C7 C6 119.2(5) . .
C8 C7 H7 120.4 . .
N6 C8 C7 123.5(5) . .
N6 C8 H8 118.3 . .
C7 C8 H8 118.3 . .
N2 C9 H9 124.5 . .
N2 C9 C10 111.0(5) . .
C10 C9 H9 124.5 . .
C9 C10 C11 103.0(5) . .
C9 C10 C14 127.9(5) . .
C11 C10 C14 128.9(5) . .
N1 C11 C10 110.6(5) . .
N1 C11 H11 124.7 . .
C10 C11 H11 124.7 . .
N3 C12 H12 118.5 . .
N3 C12 C13 123.0(5) . .
C13 C12 H12 118.5 . .
C12 C13 H13 119.5 . .
C12 C13 C14 120.9(5) . .
C14 C13 H13 119.5 . .
C13 C14 C10 120.5(5) . .
C15 C14 C10 124.0(5) . .
C15 C14 C13 115.4(5) . .
C14 C15 H15 119.8 . .
C16 C15 C14 120.3(5) . .
C16 C15 H15 119.8 . .
N3 C16 C15 122.7(5) . .
N3 C16 H16 118.7 . .
C15 C16 H16 118.7 . .
O1 C17 O2 126.9(9) . .
O1 C17 C19 114.5(10) . .
O2 C17 C19 118.2(9) . .
O3 C18 Zn2 58.2(4) . 3_655
O3 C18 C22 119.9(9) . .
O4 C18 Zn2 61.0(4) . 3_655
O4 C18 O3 119.2(8) . .
O4 C18 C22 121.0(10) . .
C22 C18 Zn2 178.0(9) . 3_655
C20 C19 C17 124.8(8) . .
C24 C19 C17 116.2(7) . .
C24 C19 C20 118.9(6) . .
C19 C20 H20 119.8 . .
C21 C20 C19 120.4(6) . .
C21 C20 H20 119.8 . .
C20 C21 H21 120.0 . .
C20 C21 C22 119.9(6) . .
C22 C21 H21 120.0 . .
C21 C22 C18 120.6(7) . .
C21 C22 C23 117.9(6) . .
C23 C22 C18 121.4(7) . .
C22 C23 H23 119.0 . .
C24 C23 C22 122.0(6) . .
C24 C23 H23 119.0 . .
C19 C24 H24 119.7 . .
C23 C24 C19 120.7(7) . .
C23 C24 H24 119.7 . .

loop_
_geom_bond_atom_site_label_1
_geom_bond_atom_site_label_2
_geom_bond_distance
_geom_bond_site_symmetry_2
Zn1 O1 2.030(6) .
Zn1 N4 2.008(5) .
Zn1 N6 2.035(4) 8_655
Zn1 N1 1.983(4) .
Zn2 O3 2.176(6) 3_645
Zn2 O4 2.238(6) 3_645
Zn2 N5 2.017(4) .
Zn2 N2 2.013(5) .
Zn2 N3 2.059(5) 8_756
Zn2 C18 2.558(8) 3_645
O1 C17 1.205(12) .
O2 C17 1.266(12) .
O3 Zn2 2.176(6) 3_655
O3 C18 1.250(12) .
O4 Zn2 2.238(6) 3_655
O4 C18 1.237(13) .
N4 N5 1.367(6) .
N4 C3 1.313(7) .
N5 C1 1.332(7) .
N6 Zn1 2.035(4) 8_656
N6 C4 1.331(7) .
N6 C8 1.341(7) .
N1 N2 1.369(6) .
N1 C11 1.323(7) .
N2 C9 1.331(7) .
N3 Zn2 2.059(5) 8_755
N3 C12 1.349(7) .
N3 C16 1.329(7) .
C1 H1 0.9300 .
C1 C2 1.420(8) .
C2 C3 1.384(8) .
C2 C6 1.454(8) .
C3 H3 0.9300 .
C4 H4 0.9300 .
C4 C5 1.383(8) .
C5 H5 0.9300 .
C5 C6 1.372(8) .
C6 C7 1.406(8) .
C7 H7 0.9300 .
C7 C8 1.374(8) .
C8 H8 0.9300 .
C9 H9 0.9300 .
C9 C10 1.385(8) .
C10 C11 1.392(8) .
C10 C14 1.453(8) .
C11 H11 0.9300 .
C12 H12 0.9300 .
C12 C13 1.353(8) .
C13 H13 0.9300 .
C13 C14 1.410(8) .
C14 C15 1.397(8) .
C15 H15 0.9300 .
C15 C16 1.389(8) .
C16 H16 0.9300 .
C17 C19 1.564(11) .
C18 Zn2 2.558(8) 3_655
C18 C22 1.475(10) .
C19 C20 1.386(11) .
C19 C24 1.362(11) .
C20 H20 0.9300 .
C20 C21 1.379(10) .
C21 H21 0.9300 .
C21 C22 1.381(9) .
C22 C23 1.384(10) .
C23 H23 0.9300 .
C23 C24 1.341(10) .
C24 H24 0.9300 .

loop_
_geom_torsion_atom_site_label_1
_geom_torsion_atom_site_label_2
_geom_torsion_atom_site_label_3
_geom_torsion_atom_site_label_4
_geom_torsion
_geom_torsion_site_symmetry_1
Zn1 O1 C17 O2 -8.8(13) .
Zn1 O1 C17 C19 177.8(6) .
Zn1 N4 N5 Zn2 27.4(6) .
Zn1 N4 N5 C1 -174.5(4) .
Zn1 N4 C3 C2 174.5(4) .
Zn1 N6 C4 C5 174.9(5) 8_656
Zn1 N6 C8 C7 -175.1(5) 8_656
Zn1 N1 N2 Zn2 9.2(6) .
Zn1 N1 N2 C9 177.8(4) .
Zn1 N1 C11 C10 -176.9(4) .
Zn2 O3 C18 O4 -0.1(9) 3_655
Zn2 O3 C18 C22 179.6(7) 3_655
Zn2 O4 C18 O3 0.1(9) 3_655
Zn2 O4 C18 C22 -179.6(8) 3_655
Zn2 N5 C1 C2 158.0(4) .
Zn2 N2 C9 C10 166.4(4) .
Zn2 N3 C12 C13 175.7(5) 8_755
Zn2 N3 C16 C15 -176.1(4) 8_755
O1 C17 C19 C20 26.0(13) .
O1 C17 C19 C24 -154.6(8) .
O2 C17 C19 C20 -148.0(9) .
O2 C17 C19 C24 31.4(12) .
O3 C18 C22 C21 -5.7(12) .
O3 C18 C22 C23 174.5(7) .
O4 C18 C22 C21 174.0(8) .
O4 C18 C22 C23 -5.8(12) .
N4 N5 C1 C2 0.1(6) .
N5 N4 C3 C2 0.4(6) .
N5 C1 C2 C3 0.2(6) .
N5 C1 C2 C6 -177.7(5) .
N6 C4 C5 C6 0.2(10) .
N1 N2 C9 C10 -2.2(6) .
N2 N1 C11 C10 -1.2(7) .
N2 C9 C10 C11 1.4(7) .
N2 C9 C10 C14 -174.1(5) .
N3 C12 C13 C14 -0.2(10) .
C1 C2 C3 N4 -0.4(6) .
C1 C2 C6 C5 156.6(6) .
C1 C2 C6 C7 -24.2(9) .
C2 C6 C7 C8 178.1(5) .
C3 N4 N5 Zn2 -158.4(4) .
C3 N4 N5 C1 -0.3(6) .
C3 C2 C6 C5 -20.7(9) .
C3 C2 C6 C7 158.5(6) .
C4 N6 C8 C7 2.3(9) .
C4 C5 C6 C2 -178.3(6) .
C4 C5 C6 C7 2.4(9) .
C5 C6 C7 C8 -2.6(8) .
C6 C2 C3 N4 177.5(5) .
C6 C7 C8 N6 0.3(9) .
C8 N6 C4 C5 -2.6(9) .
C9 C10 C11 N1 -0.1(7) .
C9 C10 C14 C13 161.1(6) .
C9 C10 C14 C15 -14.9(9) .
C10 C14 C15 C16 173.9(6) .
C11 N1 N2 Zn2 -166.6(4) .
C11 N1 N2 C9 2.0(6) .
C11 C10 C14 C13 -13.2(10) .
C11 C10 C14 C15 170.7(6) .
C12 N3 C16 C15 0.6(9) .
C12 C13 C14 C10 -174.4(6) .
C12 C13 C14 C15 2.0(9) .
C13 C14 C15 C16 -2.4(8) .
C14 C10 C11 N1 175.3(6) .
C14 C15 C16 N3 1.1(9) .
C16 N3 C12 C13 -1.1(9) .
C17 C19 C20 C21 179.0(7) .
C17 C19 C24 C23 178.7(7) .
C18 C22 C23 C24 177.3(7) .
C19 C20 C21 C22 1.1(11) .
C20 C19 C24 C23 -1.8(11) .
C20 C21 C22 C18 -179.6(7) .
C20 C21 C22 C23 0.3(10) .
C21 C22 C23 C24 -2.6(10) .
C22 C23 C24 C19 3.4(11) .
C24 C19 C20 C21 -0.4(11) .

loop_
_platon_squeeze_void_nr
_platon_squeeze_void_average_x
_platon_squeeze_void_average_y
_platon_squeeze_void_average_z
_platon_squeeze_void_volume
_platon_squeeze_void_count_electrons
_platon_squeeze_void_content
1 -0.082 -0.052 0.425 2544 706 ' '
